data_7053044
loop_
_publ_author_name
'Hancock, Stuart L.'
'Mahon, Mary F.'
'Jones, Matthew D.'

_publ_section_title
;
 Salen complexes based on 1,4-diaminocyclohexane and their exploitation
 for the polymerisation of rac-lactide
;
_journal_issue 7
_journal_name_full 'New Journal of Chemistry'
_journal_page_first 1996
_journal_paper_doi 10.1039/c3nj00111c
_journal_volume 37
_journal_year 2013
_chemical_formula_sum 'C60 H108 N2 O8 Ti2'
_chemical_formula_weight 1081.28
_chemical_name_systematic
;
?
;
_space_group_IT_number 14
_symmetry_cell_setting monoclinic
_symmetry_space_group_name_Hall '-P 2yn'
_symmetry_space_group_name_H-M 'P 1 21/n 1'
_atom_sites_solution_hydrogens geom
_atom_sites_solution_primary direct
_atom_sites_solution_secondary difmap
_audit_creation_method SHELXL-97
_cell_angle_alpha 90.00
_cell_angle_beta 95.355(5)
_cell_angle_gamma 90.00
_cell_formula_units_Z 2
_cell_length_a 17.1370(12)
_cell_length_b 11.4570(16)
_cell_length_c 17.2330(15)
_cell_measurement_reflns_used 12937
_cell_measurement_temperature 150(2)
_cell_measurement_theta_max 25.03
_cell_measurement_theta_min 3.51
_cell_volume 3368.7(6)
_computing_cell_refinement 'HKL Scalepack (Otwinski & Minor, 1997)'
_computing_data_collection 'Collect (Nonius BV, 1997-2000)'
_computing_data_reduction 'HKL Denzo & Scalepack (Otwinski & Minor 1997)'
_computing_molecular_graphics 'Ortep-3 for Windows (Farrugia, 1997)'
_computing_publication_material 'WinGX publication routines (Farrugia, 1999)'
_computing_structure_refinement 'SHELXL-97 (Sheldrick, 1997)'
_computing_structure_solution
;
SIR97- Altomare A., Burla M.C., Camalli M., Cascarano G.L., Giacovazzo C. ,
Guagliardi A., Moliterni A.G.G., Polidori G.,Spagna R.
(1999) J. Appl. Cryst. 32, 115-119.
;
_diffrn_ambient_temperature 150(2)
_diffrn_measured_fraction_theta_full 0.993
_diffrn_measured_fraction_theta_max 0.993
_diffrn_measurement_device_type 'nonius kappa ccd'
_diffrn_measurement_method ccd
_diffrn_radiation_monochromator graphite
_diffrn_radiation_source 'fine-focus sealed tube'
_diffrn_radiation_type MoK\a
_diffrn_radiation_wavelength 0.71073
_diffrn_reflns_av_R_equivalents 0.1132
_diffrn_reflns_av_sigmaI/netI 0.0812
_diffrn_reflns_limit_h_max 19
_diffrn_reflns_limit_h_min -20
_diffrn_reflns_limit_k_max 13
_diffrn_reflns_limit_k_min -12
_diffrn_reflns_limit_l_max 20
_diffrn_reflns_limit_l_min -20
_diffrn_reflns_number 26382
_diffrn_reflns_theta_full 25.03
_diffrn_reflns_theta_max 25.03
_diffrn_reflns_theta_min 3.52
_exptl_absorpt_coefficient_mu 0.284
_exptl_absorpt_correction_type none
_exptl_crystal_colour yellow
_exptl_crystal_density_diffrn 1.066
_exptl_crystal_density_method 'not measured'
_exptl_crystal_description block
_exptl_crystal_F_000 1180
_exptl_crystal_size_max 0.10
_exptl_crystal_size_mid 0.10
_exptl_crystal_size_min 0.10
_refine_diff_density_max 0.530
_refine_diff_density_min -0.357
_refine_diff_density_rms 0.055
_refine_ls_extinction_method none
_refine_ls_goodness_of_fit_ref 1.022
_refine_ls_hydrogen_treatment mixed
_refine_ls_matrix_type full
_refine_ls_number_parameters 401
_refine_ls_number_reflns 5924
_refine_ls_number_restraints 0
_refine_ls_restrained_S_all 1.022
_refine_ls_R_factor_all 0.1157
_refine_ls_R_factor_gt 0.0576
_refine_ls_shift/su_max 0.000
_refine_ls_shift/su_mean 0.000
_refine_ls_structure_factor_coef Fsqd
_refine_ls_weighting_details 'calc w=1/[\s^2^(Fo^2^)+(0.0567P)^2^+2.2233P] where P=(Fo^2^+2Fc^2^)/3'
_refine_ls_weighting_scheme calc
_refine_ls_wR_factor_gt 0.1211
_refine_ls_wR_factor_ref 0.1481
_reflns_number_gt 3651
_reflns_number_total 5924
_reflns_threshold_expression >2sigma(I)
_cod_data_source_file c3nj00111c.txt
_cod_data_source_block Ti(2)(OiPr)6(2)
_cod_original_sg_symbol_H-M P21/n
_cod_database_code 7053044

loop_
_symmetry_equiv_pos_as_xyz
'x, y, z'
'-x+1/2, y+1/2, -z+1/2'
'-x, -y, -z'
'x-1/2, -y-1/2, z-1/2'

loop_
_atom_site_label
_atom_site_type_symbol
_atom_site_fract_x
_atom_site_fract_y
_atom_site_fract_z
_atom_site_U_iso_or_equiv
_atom_site_adp_type
_atom_site_occupancy
_atom_site_symmetry_multiplicity
_atom_site_calc_flag
_atom_site_refinement_flags
_atom_site_disorder_assembly
_atom_site_disorder_group
Ti1 Ti -0.05933(3) 0.84856(5) 0.23209(3) 0.03352(19) Uani 1 1 d . A .
O1 O -0.11235(13) 0.8414(2) 0.31648(13) 0.0472(6) Uani 1 1 d . . .
N1 N 0.01369(14) 0.8440(2) 0.13192(14) 0.0290(6) Uani 1 1 d . . .
C1 C -0.1275(4) 0.8011(7) 0.3926(4) 0.0600(17) Uani 0.75 1 d P A 1
H1 H -0.1022 0.7232 0.4025 0.072 Uiso 0.75 1 calc PR A 1
O2 O 0.00866(11) 0.72332(18) 0.26489(12) 0.0322(5) Uani 1 1 d . . .
C2 C -0.2119(9) 0.790(2) 0.3941(9) 0.110(6) Uani 0.75 1 d P A 1
H2A H -0.2366 0.8661 0.3852 0.165 Uiso 0.75 1 calc PR A 1
H2B H -0.2234 0.7596 0.4451 0.165 Uiso 0.75 1 calc PR A 1
H2C H -0.2323 0.7353 0.3532 0.165 Uiso 0.75 1 calc PR A 1
O3 O -0.14022(14) 0.8281(2) 0.15793(13) 0.0453(6) Uani 1 1 d . . .
C3 C -0.0933(11) 0.8851(16) 0.4502(10) 0.136(7) Uani 0.75 1 d P A 1
H3A H -0.0366 0.8903 0.4467 0.204 Uiso 0.75 1 calc PR A 1
H3B H -0.1032 0.8593 0.5026 0.204 Uiso 0.75 1 calc PR A 1
H3C H -0.1171 0.9620 0.4399 0.204 Uiso 0.75 1 calc PR A 1
O4 O -0.02682(13) 0.9991(2) 0.24048(14) 0.0457(6) Uani 1 1 d . . .
C4 C 0.06621(16) 0.6565(3) 0.24215(17) 0.0285(7) Uani 1 1 d . A .
C5 C 0.09670(16) 0.6775(3) 0.17096(17) 0.0274(7) Uani 1 1 d . . .
C6 C 0.15655(17) 0.6060(3) 0.14644(18) 0.0306(7) Uani 1 1 d . A .
H6 H 0.1770 0.6222 0.0982 0.037 Uiso 1 1 calc R . .
C7 C 0.18630(17) 0.5128(3) 0.19069(19) 0.0327(7) Uani 1 1 d . . .
C8 C 0.15513(18) 0.4960(3) 0.26217(19) 0.0342(8) Uani 1 1 d . A .
H8 H 0.1754 0.4329 0.2937 0.041 Uiso 1 1 calc R . .
C9 C 0.09719(17) 0.5637(3) 0.29051(18) 0.0300(7) Uani 1 1 d . . .
C10 C 0.06723(19) 0.5409(3) 0.37050(19) 0.0366(8) Uani 1 1 d . A .
C11 C -0.02013(19) 0.5072(3) 0.3591(2) 0.0476(9) Uani 1 1 d . . .
H11A H -0.0501 0.5708 0.3324 0.071 Uiso 1 1 calc R A .
H11B H -0.0395 0.4933 0.4100 0.071 Uiso 1 1 calc R . .
H11C H -0.0263 0.4361 0.3275 0.071 Uiso 1 1 calc R . .
C12 C 0.0797(2) 0.6498(3) 0.42226(19) 0.0459(9) Uani 1 1 d . . .
H12A H 0.0528 0.7165 0.3962 0.069 Uiso 1 1 calc R A .
H12B H 0.1359 0.6665 0.4314 0.069 Uiso 1 1 calc R . .
H12C H 0.0583 0.6357 0.4722 0.069 Uiso 1 1 calc R . .
C13 C 0.1112(2) 0.4392(3) 0.4136(2) 0.0509(10) Uani 1 1 d . . .
H13A H 0.0901 0.4265 0.4638 0.076 Uiso 1 1 calc R A .
H13B H 0.1671 0.4583 0.4223 0.076 Uiso 1 1 calc R . .
H13C H 0.1045 0.3682 0.3820 0.076 Uiso 1 1 calc R . .
C14 C 0.24969(19) 0.4302(3) 0.1667(2) 0.0423(9) Uani 1 1 d . A .
C15 C 0.2786(2) 0.4655(4) 0.0886(2) 0.0618(12) Uani 1 1 d . . .
H15A H 0.3202 0.4121 0.0759 0.093 Uiso 1 1 calc R A .
H15B H 0.2991 0.5453 0.0923 0.093 Uiso 1 1 calc R . .
H15C H 0.2350 0.4617 0.0477 0.093 Uiso 1 1 calc R . .
C16 C 0.3202(2) 0.4320(4) 0.2286(2) 0.0612(12) Uani 1 1 d . . .
H16A H 0.3037 0.4052 0.2785 0.092 Uiso 1 1 calc R A .
H16B H 0.3406 0.5118 0.2344 0.092 Uiso 1 1 calc R . .
H16C H 0.3612 0.3804 0.2124 0.092 Uiso 1 1 calc R . .
C17 C 0.2163(3) 0.3061(4) 0.1596(3) 0.0715(13) Uani 1 1 d . . .
H17A H 0.1971 0.2830 0.2092 0.107 Uiso 1 1 calc R A .
H17B H 0.2574 0.2519 0.1467 0.107 Uiso 1 1 calc R . .
H17C H 0.1729 0.3039 0.1183 0.107 Uiso 1 1 calc R . .
C18 C 0.06868(17) 0.7723(3) 0.12029(18) 0.0302(7) Uani 1 1 d . A .
H18 H 0.0976(15) 0.782(2) 0.0736(17) 0.026(8) Uiso 1 1 d . . .
C19 C -0.00582(18) 0.9352(3) 0.07187(18) 0.0335(8) Uani 1 1 d . A .
H19 H -0.0495 0.9826 0.0903 0.040 Uiso 1 1 calc R . .
C20 C -0.03645(19) 0.8830(3) -0.00642(19) 0.0378(8) Uani 1 1 d . . .
H20A H -0.0814 0.8311 0.0005 0.045 Uiso 1 1 calc R A .
H20B H 0.0052 0.8358 -0.0274 0.045 Uiso 1 1 calc R . .
C21 C 0.06219(19) 1.0192(3) 0.06400(19) 0.0372(8) Uani 1 1 d . . .
H21A H 0.1069 0.9762 0.0452 0.045 Uiso 1 1 calc R A .
H21B H 0.0795 1.0533 0.1155 0.045 Uiso 1 1 calc R . .
C22 C -0.2254(8) 0.846(2) 0.1506(11) 0.069(8) Uani 0.60 1 d P A 1
H22 H -0.2427 0.8638 0.2032 0.083 Uiso 0.60 1 calc PR A 1
C23 C -0.2648(10) 0.741(2) 0.1201(11) 0.122(8) Uani 0.60 1 d P A 1
H23A H -0.2556 0.6778 0.1579 0.183 Uiso 0.60 1 calc PR A 1
H23B H -0.2442 0.7192 0.0710 0.183 Uiso 0.60 1 calc PR A 1
H23C H -0.3212 0.7562 0.1108 0.183 Uiso 0.60 1 calc PR A 1
C24 C -0.2434(6) 0.9481(11) 0.0985(10) 0.146(6) Uani 0.60 1 d P A 1
H24A H -0.2997 0.9651 0.0957 0.219 Uiso 0.60 1 calc PR A 1
H24B H -0.2287 0.9301 0.0462 0.219 Uiso 0.60 1 calc PR A 1
H24C H -0.2138 1.0162 0.1192 0.219 Uiso 0.60 1 calc PR A 1
C25 C -0.0538(3) 1.1004(3) 0.2776(2) 0.0622(11) Uani 1 1 d . A .
H25 H -0.1021 1.0778 0.3024 0.075 Uiso 1 1 calc R . .
C26 C -0.0762(4) 1.1900(5) 0.2201(3) 0.123(2) Uani 1 1 d . . .
H26A H -0.0291 1.2221 0.2000 0.185 Uiso 1 1 calc R A .
H26B H -0.1044 1.2524 0.2445 0.185 Uiso 1 1 calc R . .
H26C H -0.1102 1.1558 0.1771 0.185 Uiso 1 1 calc R . .
C27 C 0.0043(4) 1.1374(5) 0.3397(4) 0.118(2) Uani 1 1 d . . .
H27A H 0.0210 1.0700 0.3722 0.177 Uiso 1 1 calc R A .
H27B H -0.0186 1.1966 0.3718 0.177 Uiso 1 1 calc R . .
H27C H 0.0498 1.1705 0.3170 0.177 Uiso 1 1 calc R . .
C28 C 0.4665(4) -0.0239(6) 0.5223(5) 0.156(5) Uani 1 1 d . . .
H28A H 0.4179 -0.0269 0.4865 0.187 Uiso 1 1 calc R . .
H28B H 0.4795 -0.1048 0.5393 0.187 Uiso 1 1 calc R . .
C29 C 0.4516(5) 0.0471(6) 0.5920(5) 0.152(4) Uani 1 1 d . . .
H29A H 0.4368 0.1272 0.5748 0.182 Uiso 1 1 calc R . .
H29B H 0.5008 0.0524 0.6269 0.182 Uiso 1 1 calc R . .
C30 C 0.3881(5) -0.0021(6) 0.6371(5) 0.144(3) Uani 1 1 d . . .
H30A H 0.3387 -0.0043 0.6037 0.216 Uiso 1 1 calc R . .
H30B H 0.3820 0.0473 0.6825 0.216 Uiso 1 1 calc R . .
H30C H 0.4024 -0.0814 0.6545 0.216 Uiso 1 1 calc R . .
C1' C -0.1497(11) 0.8686(18) 0.3854(10) 0.050(5) Uani 0.25 1 d P A 2
H1' H -0.1788 0.9442 0.3800 0.060 Uiso 0.25 1 calc PR A 2
C2' C -0.210(2) 0.755(6) 0.397(4) 0.13(2) Uani 0.25 1 d P A 2
H2'1 H -0.2625 0.7727 0.3716 0.189 Uiso 0.25 1 calc PR A 2
H2'2 H -0.2144 0.7429 0.4533 0.189 Uiso 0.25 1 calc PR A 2
H2'3 H -0.1897 0.6848 0.3747 0.189 Uiso 0.25 1 calc PR A 2
C3' C -0.0879(18) 0.868(3) 0.459(3) 0.053(8) Uani 0.25 1 d P A 2
H3'1 H -0.0465 0.8114 0.4518 0.080 Uiso 0.25 1 calc PR A 2
H3'2 H -0.1140 0.8467 0.5055 0.080 Uiso 0.25 1 calc PR A 2
H3'3 H -0.0648 0.9461 0.4667 0.080 Uiso 0.25 1 calc PR A 2
C22' C -0.2189(16) 0.829(3) 0.1605(17) 0.064(9) Uani 0.40 1 d P A 2
H22' H -0.2322 0.7806 0.2055 0.077 Uiso 0.40 1 calc PR A 2
C23' C -0.2554(11) 0.772(3) 0.0834(14) 0.101(9) Uani 0.40 1 d P A 2
H23D H -0.3127 0.7746 0.0816 0.151 Uiso 0.40 1 calc PR A 2
H23E H -0.2383 0.6903 0.0815 0.151 Uiso 0.40 1 calc PR A 2
H23F H -0.2382 0.8141 0.0386 0.151 Uiso 0.40 1 calc PR A 2
C24' C -0.2523(9) 0.9466(17) 0.1683(10) 0.096(5) Uani 0.40 1 d P A 2
H24D H -0.2347 0.9785 0.2198 0.143 Uiso 0.40 1 calc PR A 2
H24E H -0.3096 0.9417 0.1626 0.143 Uiso 0.40 1 calc PR A 2
H24F H -0.2348 0.9978 0.1278 0.143 Uiso 0.40 1 calc PR A 2

loop_
_atom_site_aniso_label
_atom_site_aniso_U_11
_atom_site_aniso_U_22
_atom_site_aniso_U_33
_atom_site_aniso_U_23
_atom_site_aniso_U_13
_atom_site_aniso_U_12
Ti1 0.0352(3) 0.0320(3) 0.0328(3) 0.0005(3) 0.0001(2) 0.0055(3)
O1 0.0500(14) 0.0551(16) 0.0377(14) 0.0012(13) 0.0102(11) 0.0110(12)
N1 0.0359(14) 0.0236(14) 0.0262(14) 0.0032(12) -0.0041(11) 0.0011(12)
C1 0.074(4) 0.062(5) 0.047(4) 0.006(4) 0.020(3) 0.013(4)
O2 0.0370(12) 0.0300(13) 0.0299(12) 0.0052(10) 0.0039(9) 0.0049(10)
C2 0.115(11) 0.132(15) 0.090(8) 0.019(8) 0.050(7) -0.033(8)
O3 0.0317(14) 0.0616(17) 0.0412(14) -0.0010(12) -0.0044(10) 0.0057(11)
C3 0.176(14) 0.201(19) 0.031(6) -0.033(9) 0.014(7) -0.013(11)
O4 0.0548(14) 0.0321(14) 0.0500(16) -0.0059(11) 0.0049(12) 0.0050(11)
C4 0.0286(16) 0.0248(17) 0.0313(17) 0.0015(14) -0.0012(13) -0.0027(13)
C5 0.0301(16) 0.0251(18) 0.0259(17) 0.0035(13) -0.0029(13) -0.0022(12)
C6 0.0333(17) 0.0304(18) 0.0281(18) 0.0024(15) 0.0037(13) -0.0007(14)
C7 0.0339(17) 0.0313(19) 0.0321(18) 0.0038(15) -0.0018(14) 0.0027(14)
C8 0.0397(18) 0.0278(19) 0.0341(19) 0.0071(15) -0.0020(14) 0.0013(14)
C9 0.0333(17) 0.0265(18) 0.0292(18) 0.0054(14) -0.0027(13) -0.0017(13)
C10 0.0464(19) 0.031(2) 0.0319(19) 0.0097(15) 0.0025(15) 0.0000(15)
C11 0.047(2) 0.051(2) 0.046(2) 0.0150(18) 0.0080(17) -0.0088(17)
C12 0.057(2) 0.047(2) 0.034(2) 0.0056(18) 0.0050(16) -0.0016(18)
C13 0.063(2) 0.053(2) 0.038(2) 0.0193(18) 0.0088(18) 0.0088(19)
C14 0.043(2) 0.038(2) 0.047(2) 0.0060(17) 0.0077(16) 0.0117(15)
C15 0.056(2) 0.072(3) 0.060(3) 0.010(2) 0.018(2) 0.029(2)
C16 0.044(2) 0.076(3) 0.063(3) 0.016(2) 0.0003(19) 0.023(2)
C17 0.079(3) 0.046(3) 0.094(4) -0.010(2) 0.029(3) 0.012(2)
C18 0.0344(17) 0.0320(19) 0.0239(18) 0.0025(14) 0.0013(14) -0.0034(14)
C19 0.0417(18) 0.0265(18) 0.0313(18) 0.0065(14) -0.0021(14) 0.0068(14)
C20 0.0467(19) 0.0277(19) 0.037(2) 0.0075(15) -0.0072(15) -0.0021(14)
C21 0.0467(19) 0.0295(19) 0.0331(19) 0.0078(15) -0.0087(15) 0.0001(15)
C22 0.009(5) 0.135(17) 0.061(10) 0.021(8) 0.001(5) 0.006(7)
C23 0.059(7) 0.114(11) 0.19(2) -0.006(14) 0.012(11) -0.041(7)
C24 0.073(7) 0.111(10) 0.241(17) 0.067(12) -0.047(10) 0.016(6)
C25 0.087(3) 0.039(2) 0.059(3) -0.010(2) 0.002(2) 0.011(2)
C26 0.201(7) 0.056(4) 0.106(5) -0.010(3) -0.022(5) 0.060(4)
C27 0.139(5) 0.083(4) 0.124(5) -0.052(4) -0.037(4) 0.024(4)
C28 0.197(10) 0.054(5) 0.185(10) -0.017(5) -0.149(9) 0.028(4)
C29 0.186(8) 0.055(4) 0.190(8) -0.005(5) -0.112(7) 0.013(4)
C30 0.154(7) 0.070(5) 0.190(8) 0.011(5) -0.086(6) 0.004(4)
C1' 0.064(12) 0.048(13) 0.042(11) 0.009(9) 0.024(8) 0.009(9)
C2' 0.040(16) 0.13(4) 0.20(4) 0.11(3) -0.011(18) -0.023(15)
C3' 0.048(13) 0.051(14) 0.06(2) -0.002(13) 0.018(12) 0.016(10)
C22' 0.080(18) 0.071(12) 0.036(9) -0.018(9) -0.028(8) 0.034(10)
C23' 0.036(10) 0.16(3) 0.094(16) -0.032(15) -0.040(10) 0.002(11)
C24' 0.057(8) 0.111(13) 0.118(13) 0.009(11) 0.003(9) 0.050(8)

loop_
_atom_type_symbol
_atom_type_description
_atom_type_scat_dispersion_real
_atom_type_scat_dispersion_imag
_atom_type_scat_source
C C 0.0033 0.0016 'International Tables Vol C Tables 4.2.6.8 and 6.1.1.4'
H H 0.0000 0.0000 'International Tables Vol C Tables 4.2.6.8 and 6.1.1.4'
N N 0.0061 0.0033 'International Tables Vol C Tables 4.2.6.8 and 6.1.1.4'
O O 0.0106 0.0060 'International Tables Vol C Tables 4.2.6.8 and 6.1.1.4'
Ti Ti 0.2776 0.4457 'International Tables Vol C Tables 4.2.6.8 and 6.1.1.4'

loop_
_geom_angle_atom_site_label_1
_geom_angle_atom_site_label_2
_geom_angle_atom_site_label_3
_geom_angle
_geom_angle_site_symmetry_1
_geom_angle_site_symmetry_3
O1 Ti1 O3 98.89(11) . .
O1 Ti1 O4 98.88(12) . .
O3 Ti1 O4 112.85(11) . .
O1 Ti1 O2 93.87(10) . .
O3 Ti1 O2 121.34(11) . .
O4 Ti1 O2 121.24(10) . .
O1 Ti1 N1 174.63(10) . .
O3 Ti1 N1 84.17(10) . .
O4 Ti1 N1 83.88(10) . .
O2 Ti1 N1 80.76(9) . .
C1' O1 C1 35.1(7) . .
C1' O1 Ti1 164.5(8) . .
C1 O1 Ti1 155.0(3) . .
C18 N1 C19 117.6(3) . .
C18 N1 Ti1 127.7(2) . .
C19 N1 Ti1 114.66(18) . .
O1 C1 C3 108.2(9) . .
O1 C1 C2 108.1(8) . .
C3 C1 C2 112.4(11) . .
O1 C1 H1 109.3 . .
C3 C1 H1 109.3 . .
C2 C1 H1 109.3 . .
C4 O2 Ti1 142.58(19) . .
C22' O3 C22 10(2) . .
C22' O3 Ti1 132.4(11) . .
C22 O3 Ti1 137.1(8) . .
C25 O4 Ti1 134.5(3) . .
O2 C4 C5 120.4(3) . .
O2 C4 C9 120.1(3) . .
C5 C4 C9 119.5(3) . .
C4 C5 C6 120.4(3) . .
C4 C5 C18 121.9(3) . .
C6 C5 C18 117.8(3) . .
C7 C6 C5 121.7(3) . .
C7 C6 H6 119.1 . .
C5 C6 H6 119.1 . .
C6 C7 C8 116.1(3) . .
C6 C7 C14 124.4(3) . .
C8 C7 C14 119.5(3) . .
C9 C8 C7 125.3(3) . .
C9 C8 H8 117.4 . .
C7 C8 H8 117.4 . .
C8 C9 C4 116.9(3) . .
C8 C9 C10 122.1(3) . .
C4 C9 C10 121.0(3) . .
C12 C10 C9 110.0(3) . .
C12 C10 C13 107.4(3) . .
C9 C10 C13 111.8(3) . .
C12 C10 C11 111.0(3) . .
C9 C10 C11 109.3(3) . .
C13 C10 C11 107.3(3) . .
C10 C11 H11A 109.5 . .
C10 C11 H11B 109.5 . .
H11A C11 H11B 109.5 . .
C10 C11 H11C 109.5 . .
H11A C11 H11C 109.5 . .
H11B C11 H11C 109.5 . .
C10 C12 H12A 109.5 . .
C10 C12 H12B 109.5 . .
H12A C12 H12B 109.5 . .
C10 C12 H12C 109.5 . .
H12A C12 H12C 109.5 . .
H12B C12 H12C 109.5 . .
C10 C13 H13A 109.5 . .
C10 C13 H13B 109.5 . .
H13A C13 H13B 109.5 . .
C10 C13 H13C 109.5 . .
H13A C13 H13C 109.5 . .
H13B C13 H13C 109.5 . .
C7 C14 C15 111.8(3) . .
C7 C14 C17 109.1(3) . .
C15 C14 C17 108.9(3) . .
C7 C14 C16 109.6(3) . .
C15 C14 C16 108.0(3) . .
C17 C14 C16 109.4(3) . .
C14 C15 H15A 109.5 . .
C14 C15 H15B 109.5 . .
H15A C15 H15B 109.5 . .
C14 C15 H15C 109.5 . .
H15A C15 H15C 109.5 . .
H15B C15 H15C 109.5 . .
C14 C16 H16A 109.5 . .
C14 C16 H16B 109.5 . .
H16A C16 H16B 109.5 . .
C14 C16 H16C 109.5 . .
H16A C16 H16C 109.5 . .
H16B C16 H16C 109.5 . .
C14 C17 H17A 109.5 . .
C14 C17 H17B 109.5 . .
H17A C17 H17B 109.5 . .
C14 C17 H17C 109.5 . .
H17A C17 H17C 109.5 . .
H17B C17 H17C 109.5 . .
N1 C18 C5 126.5(3) . .
N1 C18 H18 119.2(16) . .
C5 C18 H18 114.3(16) . .
N1 C19 C20 112.1(3) . .
N1 C19 C21 112.4(2) . .
C20 C19 C21 111.8(3) . .
N1 C19 H19 106.7 . .
C20 C19 H19 106.7 . .
C21 C19 H19 106.7 . .
C19 C20 C21 109.9(3) . 3_575
C19 C20 H20A 109.7 . .
C21 C20 H20A 109.7 3_575 .
C19 C20 H20B 109.7 . .
C21 C20 H20B 109.7 3_575 .
H20A C20 H20B 108.2 . .
C19 C21 C20 110.0(3) . 3_575
C19 C21 H21A 109.7 . .
C20 C21 H21A 109.7 3_575 .
C19 C21 H21B 109.7 . .
C20 C21 H21B 109.7 3_575 .
H21A C21 H21B 108.2 . .
C23 C22 O3 109.8(16) . .
C23 C22 C24 111.6(16) . .
O3 C22 C24 108.2(11) . .
C23 C22 H22 109.1 . .
O3 C22 H22 109.1 . .
C24 C22 H22 109.1 . .
O4 C25 C26 110.2(4) . .
O4 C25 C27 109.8(4) . .
C26 C25 C27 114.5(5) . .
O4 C25 H25 107.3 . .
C26 C25 H25 107.3 . .
C27 C25 H25 107.3 . .
C25 C26 H26A 109.5 . .
C25 C26 H26B 109.5 . .
H26A C26 H26B 109.5 . .
C25 C26 H26C 109.5 . .
H26A C26 H26C 109.5 . .
H26B C26 H26C 109.5 . .
C25 C27 H27A 109.5 . .
C25 C27 H27B 109.5 . .
H27A C27 H27B 109.5 . .
C25 C27 H27C 109.5 . .
H27A C27 H27C 109.5 . .
H27B C27 H27C 109.5 . .
C29 C28 C28 113.5(8) . 3_656
C29 C28 H28A 108.9 . .
C28 C28 H28A 108.9 3_656 .
C29 C28 H28B 108.9 . .
C28 C28 H28B 108.9 3_656 .
H28A C28 H28B 107.7 . .
C28 C29 C30 113.5(6) . .
C28 C29 H29A 108.9 . .
C30 C29 H29A 108.9 . .
C28 C29 H29B 108.9 . .
C30 C29 H29B 108.9 . .
H29A C29 H29B 107.7 . .
C29 C30 H30A 109.5 . .
C29 C30 H30B 109.5 . .
H30A C30 H30B 109.5 . .
C29 C30 H30C 109.5 . .
H30A C30 H30C 109.5 . .
H30B C30 H30C 109.5 . .
O1 C1' C3' 110.5(16) . .
O1 C1' C2' 105(3) . .
C3' C1' C2' 106(2) . .
O1 C1' H1' 111.6 . .
C3' C1' H1' 111.6 . .
C2' C1' H1' 111.6 . .
C1' C2' H2'1 109.5 . .
C1' C2' H2'2 109.5 . .
H2'1 C2' H2'2 109.5 . .
C1' C2' H2'3 109.5 . .
H2'1 C2' H2'3 109.5 . .
H2'2 C2' H2'3 109.5 . .
C1' C3' H3'1 109.5 . .
C1' C3' H3'2 109.5 . .
H3'1 C3' H3'2 109.5 . .
C1' C3' H3'3 109.5 . .
H3'1 C3' H3'3 109.5 . .
H3'2 C3' H3'3 109.5 . .
O3 C22' C24' 114(2) . .
O3 C22' C23' 106.8(18) . .
C24' C22' C23' 110(3) . .
O3 C22' H22' 108.7 . .
C24' C22' H22' 108.7 . .
C23' C22' H22' 108.7 . .
C22' C23' H23D 109.5 . .
C22' C23' H23E 109.5 . .
H23D C23' H23E 109.5 . .
C22' C23' H23F 109.5 . .
H23D C23' H23F 109.5 . .
H23E C23' H23F 109.5 . .
C22' C24' H24D 109.5 . .
C22' C24' H24E 109.5 . .
H24D C24' H24E 109.5 . .
C22' C24' H24F 109.5 . .
H24D C24' H24F 109.5 . .
H24E C24' H24F 109.5 . .

loop_
_geom_bond_atom_site_label_1
_geom_bond_atom_site_label_2
_geom_bond_distance
_geom_bond_site_symmetry_2
Ti1 O1 1.787(2) .
Ti1 O3 1.811(2) .
Ti1 O4 1.814(2) .
Ti1 O2 1.901(2) .
Ti1 N1 2.225(3) .
O1 C1' 1.434(17) .
O1 C1 1.436(7) .
N1 C18 1.280(4) .
N1 C19 1.487(4) .
C1 C3 1.466(19) .
C1 C2 1.455(16) .
C1 H1 1.0000 .
O2 C4 1.336(3) .
C2 H2A 0.9800 .
C2 H2B 0.9800 .
C2 H2C 0.9800 .
O3 C22' 1.35(3) .
O3 C22 1.469(14) .
C3 H3A 0.9800 .
C3 H3B 0.9800 .
C3 H3C 0.9800 .
O4 C25 1.423(4) .
C4 C5 1.398(4) .
C4 C9 1.423(4) .
C5 C6 1.408(4) .
C5 C18 1.448(4) .
C6 C7 1.381(4) .
C6 H6 0.9500 .
C7 C8 1.401(4) .
C7 C14 1.527(4) .
C8 C9 1.385(4) .
C8 H8 0.9500 .
C9 C10 1.538(4) .
C10 C12 1.537(5) .
C10 C13 1.540(5) .
C10 C11 1.541(4) .
C11 H11A 0.9800 .
C11 H11B 0.9800 .
C11 H11C 0.9800 .
C12 H12A 0.9800 .
C12 H12B 0.9800 .
C12 H12C 0.9800 .
C13 H13A 0.9800 .
C13 H13B 0.9800 .
C13 H13C 0.9800 .
C14 C15 1.530(5) .
C14 C17 1.534(5) .
C14 C16 1.536(5) .
C15 H15A 0.9800 .
C15 H15B 0.9800 .
C15 H15C 0.9800 .
C16 H16A 0.9800 .
C16 H16B 0.9800 .
C16 H16C 0.9800 .
C17 H17A 0.9800 .
C17 H17B 0.9800 .
C17 H17C 0.9800 .
C18 H18 0.99(3) .
C19 C20 1.524(4) .
C19 C21 1.527(4) .
C19 H19 1.0000 .
C20 C21 1.534(4) 3_575
C20 H20A 0.9900 .
C20 H20B 0.9900 .
C21 C20 1.534(4) 3_575
C21 H21A 0.9900 .
C21 H21B 0.9900 .
C22 C23 1.45(3) .
C22 C24 1.49(2) .
C22 H22 1.0000 .
C23 H23A 0.9800 .
C23 H23B 0.9800 .
C23 H23C 0.9800 .
C24 H24A 0.9800 .
C24 H24B 0.9800 .
C24 H24C 0.9800 .
C25 C26 1.453(6) .
C25 C27 1.455(6) .
C25 H25 1.0000 .
C26 H26A 0.9800 .
C26 H26B 0.9800 .
C26 H26C 0.9800 .
C27 H27A 0.9800 .
C27 H27B 0.9800 .
C27 H27C 0.9800 .
C28 C29 1.491(11) .
C28 C28 1.541(16) 3_656
C28 H28A 0.9900 .
C28 H28B 0.9900 .
C29 C30 1.505(10) .
C29 H29A 0.9900 .
C29 H29B 0.9900 .
C30 H30A 0.9800 .
C30 H30B 0.9800 .
C30 H30C 0.9800 .
C1' C3' 1.58(5) .
C1' C2' 1.69(6) .
C1' H1' 1.0000 .
C2' H2'1 0.9800 .
C2' H2'2 0.9800 .
C2' H2'3 0.9800 .
C3' H3'1 0.9800 .
C3' H3'2 0.9800 .
C3' H3'3 0.9800 .
C22' C24' 1.47(3) .
C22' C23' 1.56(3) .
C22' H22' 1.0000 .
C23' H23D 0.9800 .
C23' H23E 0.9800 .
C23' H23F 0.9800 .
C24' H24D 0.9800 .
C24' H24E 0.9800 .
C24' H24F 0.9800 .
